data_1564043
loop_
_publ_author_name
'Chatterjee, Arnab'
'Kaur, Gurpreet'
'Joshi, Mayank'
'Choudhury, Angshuman Roy'
'Ghosh, Rajarshi'

_publ_section_title
;
 pH dependent catecholase activity of Fe(II) complexes of type [Fe(L)]X2
 [L&#x00A0;=&#x00A0;N-(phenyl-pyridin-2-yl-methylene)-ethane-1,2-diamine;
 X&#x00A0;=&#x00A0;ClO4&#x2212; (1), PF6&#x2212; (2)]: Role of counter
 anion on turnover number
;
_journal_name_full 'Inorganica Chimica Acta'
_journal_page_first 119933
_journal_paper_doi 10.1016/j.ica.2020.119933
_journal_volume 513
_journal_year 2020
_chemical_formula_moiety 'C28 H30 Fe N6, 2(F6 P)'
_chemical_formula_sum 'C28 H30 F12 Fe N6 P2'
_chemical_formula_weight 796.37
_space_group_crystal_system triclinic
_space_group_IT_number 2
_space_group_name_Hall '-P 1'
_space_group_name_H-M_alt 'P -1'
_atom_sites_solution_hydrogens mixed
_atom_sites_solution_primary dual
_cell_angle_alpha 66.204(2)
_cell_angle_beta 75.134(2)
_cell_angle_gamma 70.645(2)
_cell_formula_units_Z 2
_cell_length_a 11.8627(2)
_cell_length_b 12.6978(2)
_cell_length_c 12.9813(3)
_cell_measurement_reflns_used 8230
_cell_measurement_temperature 298
_cell_measurement_theta_max 26.9880
_cell_measurement_theta_min 2.8790
_cell_volume 1670.85(6)
_computing_cell_refinement 'CrysAlisPro 1.171.39.7f (Rigaku OD, 2015)'
_computing_data_collection 'CrysAlisPro 1.171.39.7f (Rigaku OD, 2015)'
_computing_data_reduction 'CrysAlisPro 1.171.39.7f (Rigaku OD, 2015)'
_computing_molecular_graphics 'Olex2 (Dolomanov et al., 2009)'
_computing_publication_material 'Olex2 (Dolomanov et al., 2009)'
_computing_structure_refinement 'XL (Sheldrick, 2008)'
_computing_structure_solution 'XT (Sheldrick, 2015)'
_diffrn_ambient_temperature 298
_diffrn_detector 'CCD plate'
_diffrn_measured_fraction_theta_full 0.999
_diffrn_measured_fraction_theta_max 0.995
_diffrn_measurement_details
;
List of Runs (angles in degrees, time in seconds):

  # Type    Start    End  Width  t~exp~   \w     \q     \k     \f   Frames
--------------------------------------------------------------------------
  1  \w    -69.00 118.20   0.30    6.00    --   29.89  54.00 120.00  624
  2  \w    -69.00 118.20   0.30    6.00    --   29.89  54.00-150.00  624
  3  \w    -69.00 118.20   0.30    6.00    --   29.89  54.00-150.00  624
  4  \w    -69.00 118.20   0.30    6.00    --   29.89  54.00   0.00  624
  5  \w    -69.00 100.20   0.30    6.00    --   29.89  54.00  30.00  564
  6  \w    -69.00 118.20   0.30    6.00    --   29.89  54.00 -60.00  624
;
_diffrn_measurement_device 'two-circle diffractometer'
_diffrn_measurement_device_type 'XtaLAB Mini (ROW)'
_diffrn_measurement_method '\w scans'
_diffrn_orient_matrix_type 'CrysAlisPro convention (1999,Acta A55,543-557)'
_diffrn_orient_matrix_UB_11 0.0617787000
_diffrn_orient_matrix_UB_12 -0.0032572000
_diffrn_orient_matrix_UB_13 -0.0041644000
_diffrn_orient_matrix_UB_21 -0.0051119000
_diffrn_orient_matrix_UB_22 -0.0214032000
_diffrn_orient_matrix_UB_23 0.0601793000
_diffrn_orient_matrix_UB_31 0.0160168000
_diffrn_orient_matrix_UB_32 -0.0593597000
_diffrn_orient_matrix_UB_33 0.0009562000
_diffrn_radiation_monochromator graphite
_diffrn_radiation_probe x-ray
_diffrn_radiation_type MoK\a
_diffrn_radiation_wavelength 0.71073
_diffrn_reflns_av_R_equivalents 0.0392
_diffrn_reflns_av_unetI/netI 0.0286
_diffrn_reflns_Laue_measured_fraction_full 0.999
_diffrn_reflns_Laue_measured_fraction_max 0.995
_diffrn_reflns_limit_h_max 16
_diffrn_reflns_limit_h_min -16
_diffrn_reflns_limit_k_max 17
_diffrn_reflns_limit_k_min -17
_diffrn_reflns_limit_l_max 18
_diffrn_reflns_limit_l_min -18
_diffrn_reflns_number 42298
_diffrn_reflns_point_group_measured_fraction_full 0.999
_diffrn_reflns_point_group_measured_fraction_max 0.995
_diffrn_reflns_theta_full 25.242
_diffrn_reflns_theta_max 30.080
_diffrn_reflns_theta_min 2.700
_diffrn_source 'fine-focus sealed X-ray tube'
_diffrn_source_type 'Enhance (Mo) X-ray Source'
_exptl_absorpt_coefficient_mu 0.645
_exptl_absorpt_correction_T_max 1.00000
_exptl_absorpt_correction_T_min 0.69236
_exptl_absorpt_correction_type multi-scan
_exptl_absorpt_process_details
;
CrysAlisPro 1.171.39.7f (Rigaku Oxford Diffraction, 2015)
Empirical absorption correction using spherical harmonics,
 implemented in SCALE3 ABSPACK scaling algorithm.
;
_exptl_crystal_colour 'clear dark brown'
_exptl_crystal_colour_lustre clear
_exptl_crystal_colour_modifier dark
_exptl_crystal_colour_primary brown
_exptl_crystal_density_diffrn 1.583
_exptl_crystal_description block
_exptl_crystal_F_000 808
_exptl_crystal_size_max 0.4
_exptl_crystal_size_mid 0.39
_exptl_crystal_size_min 0.35
_refine_diff_density_max 1.401
_refine_diff_density_min -0.550
_refine_diff_density_rms 0.075
_refine_ls_extinction_coef .
_refine_ls_extinction_method none
_refine_ls_goodness_of_fit_ref 1.052
_refine_ls_hydrogen_treatment mixed
_refine_ls_matrix_type full
_refine_ls_number_parameters 450
_refine_ls_number_reflns 9761
_refine_ls_number_restraints 0
_refine_ls_restrained_S_all 1.052
_refine_ls_R_factor_all 0.0883
_refine_ls_R_factor_gt 0.0660
_refine_ls_shift/su_max 0.001
_refine_ls_shift/su_mean 0.000
_refine_ls_structure_factor_coef Fsqd
_refine_ls_weighting_details 'w=1/[\s^2^(Fo^2^)+(0.1214P)^2^+0.7154P] where P=(Fo^2^+2Fc^2^)/3'
_refine_ls_weighting_scheme calc
_refine_ls_wR_factor_gt 0.1846
_refine_ls_wR_factor_ref 0.2215
_reflns_Friedel_coverage 0.000
_reflns_Friedel_fraction_full .
_reflns_Friedel_fraction_max .
_reflns_number_gt 7050
_reflns_number_total 9761
_reflns_threshold_expression 'I > 2\s(I)'
_cod_data_source_file Fe-en-PF6IISERM.cif
_cod_data_source_block en-fe-pf6-rt
_cod_database_code 1564043
_chemical_oxdiff_formula 'C20 H14 N6 P2 F12 Fe1'
_shelx_space_group_comment
;
The symmetry employed for this shelxl refinement is uniquely defined
by the following loop, which should always be used as a source of
symmetry information in preference to the above space-group names.
They are only intended as comments.
;
_reflns_odcompleteness_completeness 99.89
_reflns_odcompleteness_iscentric 1
_reflns_odcompleteness_theta 25.30
_olex2_refinement_description
;
1. Fixed Uiso
 At 1.2 times of:
  All C(H) groups, All C(H,H) groups, All N(H,H) groups
2.a Secondary CH2 refined with riding coordinates:
 N6(H6A,H6B), C13(H13A,H13B), C14(H14A,H14B), C27(H27A,H27B), C28(H28A,H28B)
2.b Aromatic/amide H refined with riding coordinates:
 C1(H1), C15(H15), C18(H18), C17(H17), C4(H4), C16(H16), C22(H22), C23(H23),
 C26(H26), C3(H3), C24(H24), C12(H12), C2(H2), C8(H8), C10(H10), C9(H9),
 C25(H25), C11(H11)
;
_olex2_submission_special_instructions 'No special instructions were received'
_oxdiff_exptl_absorpt_empirical_details
;
Empirical correction (ABSPACK) includes:
- Absorption correction using spherical harmonics
- Frame scaling
;
_oxdiff_exptl_absorpt_empirical_full_max 1.206
_oxdiff_exptl_absorpt_empirical_full_min 0.781

loop_
_space_group_symop_operation_xyz
'x, y, z'
'-x, -y, -z'

loop_
_atom_site_label
_atom_site_type_symbol
_atom_site_fract_x
_atom_site_fract_y
_atom_site_fract_z
_atom_site_U_iso_or_equiv
_atom_site_adp_type
_atom_site_occupancy
_atom_site_site_symmetry_order
_atom_site_calc_flag
_atom_site_refinement_flags_posn
_atom_site_refinement_flags_adp
_atom_site_refinement_flags_occupancy
_atom_site_disorder_assembly
_atom_site_disorder_group
Fe1 Fe 0.32003(3) 0.74819(3) 0.26133(3) 0.04585(14) Uani 1 1 d . . . . .
P1 P 0.65368(9) 0.35635(8) 0.23183(8) 0.0686(2) Uani 1 1 d . . . . .
P2 P 0.25672(9) 1.14913(8) -0.10976(8) 0.0686(2) Uani 1 1 d . . . . .
N1 N 0.1726(2) 0.87967(19) 0.2402(2) 0.0498(5) Uani 1 1 d . . . . .
N2 N 0.34828(19) 0.83451(19) 0.33778(19) 0.0459(4) Uani 1 1 d . . . . .
N4 N 0.2378(2) 0.6390(2) 0.39074(19) 0.0502(5) Uani 1 1 d . . . . .
N5 N 0.2919(2) 0.66228(19) 0.18439(19) 0.0483(5) Uani 1 1 d . . . . .
F6 F 0.5772(2) 0.4555(2) 0.1378(2) 0.1031(8) Uani 1 1 d . . . . .
F4 F 0.7669(2) 0.3412(3) 0.1389(2) 0.1048(8) Uani 1 1 d . . . . .
F7 F 0.2248(2) 1.0247(2) -0.0587(3) 0.1018(9) Uani 1 1 d . . . . .
N6 N 0.4009(2) 0.8327(2) 0.1057(2) 0.0552(5) Uani 1 1 d . . . . .
H6A H 0.3513 0.9025 0.0726 0.066 Uiso 1 1 calc R . . . .
H6B H 0.4675 0.8461 0.1120 0.066 Uiso 1 1 calc R . . . .
N3 N 0.4816(2) 0.6391(2) 0.3044(2) 0.0571(6) Uani 1 1 d . . . . .
F2 F 0.5333(3) 0.3728(2) 0.3249(2) 0.1024(8) Uani 1 1 d . . . . .
F11 F 0.2885(4) 1.1197(3) 0.0126(3) 0.1309(12) Uani 1 1 d . . . . .
C5 C 0.1676(2) 0.9636(2) 0.2832(2) 0.0505(5) Uani 1 1 d . . . . .
F10 F 0.3959(3) 1.0801(3) -0.1355(3) 0.1271(11) Uani 1 1 d . . . . .
C21 C 0.2048(3) 0.5060(2) 0.1929(2) 0.0509(6) Uani 1 1 d . . . . .
F1 F 0.6899(3) 0.4564(3) 0.2499(4) 0.1277(12) Uani 1 1 d . . . . .
F3 F 0.6146(4) 0.2584(3) 0.2148(3) 0.1309(12) Uani 1 1 d . . . . .
C6 C 0.2714(2) 0.9335(2) 0.3411(2) 0.0485(5) Uani 1 1 d . . . . .
C20 C 0.2412(2) 0.5759(2) 0.2411(2) 0.0501(5) Uani 1 1 d . . . . .
C19 C 0.2130(2) 0.5567(2) 0.3627(2) 0.0500(5) Uani 1 1 d . . . . .
C13 C 0.4599(3) 0.7854(2) 0.3894(3) 0.0543(6) Uani 1 1 d . . . . .
H13A H 0.4451 0.7970 0.4616 0.065 Uiso 1 1 calc R . . . .
H13B H 0.5217 0.8244 0.3396 0.065 Uiso 1 1 calc R . . . .
C1 C 0.0802(3) 0.8981(3) 0.1873(3) 0.0606(7) Uani 1 1 d . . . . .
H1 H 0.0811 0.8409 0.1594 0.073 Uiso 1 1 calc R . . . .
F5 F 0.7253(4) 0.2573(3) 0.3304(3) 0.1581(18) Uani 1 1 d . . . . .
C7 C 0.2847(3) 1.0105(2) 0.3961(3) 0.0551(6) Uani 1 1 d . . . . .
C14 C 0.4995(3) 0.6541(3) 0.4068(3) 0.0592(7) Uani 1 1 d . . . . .
H14A H 0.5839 0.6225 0.4173 0.071 Uiso 1 1 calc R . . . .
H14B H 0.4522 0.6113 0.4741 0.071 Uiso 1 1 calc R . . . .
C15 C 0.2091(3) 0.6319(3) 0.5000(3) 0.0602(7) Uani 1 1 d . . . . .
H15 H 0.2215 0.6895 0.5198 0.072 Uiso 1 1 calc R . . . .
C18 C 0.1656(3) 0.4653(3) 0.4441(3) 0.0601(7) Uani 1 1 d . . . . .
H18 H 0.1506 0.4096 0.4233 0.072 Uiso 1 1 calc R . . . .
C17 C 0.1409(3) 0.4577(4) 0.5560(3) 0.0717(9) Uani 1 1 d . . . . .
H17 H 0.1104 0.3961 0.6120 0.086 Uiso 1 1 calc R . . . .
F8 F 0.1267(3) 1.2121(3) -0.0745(4) 0.1681(18) Uani 1 1 d . . . . .
C4 C 0.0737(3) 1.0664(3) 0.2695(3) 0.0658(8) Uani 1 1 d . . . . .
H4 H 0.0729 1.1231 0.2981 0.079 Uiso 1 1 calc R . . . .
C27 C 0.3285(3) 0.7005(3) 0.0603(2) 0.0631(7) Uani 1 1 d . . . . .
H27A H 0.2618 0.7582 0.0213 0.076 Uiso 1 1 calc R . . . .
H27B H 0.3542 0.6328 0.0351 0.076 Uiso 1 1 calc R . . . .
F12 F 0.2284(5) 1.1730(4) -0.2274(3) 0.1691(18) Uani 1 1 d . . . . .
F9 F 0.2982(4) 1.2673(3) -0.1568(4) 0.1645(17) Uani 1 1 d . . . . .
C16 C 0.1619(3) 0.5423(4) 0.5839(3) 0.0719(9) Uani 1 1 d . . . . .
H16 H 0.1444 0.5392 0.6590 0.086 Uiso 1 1 calc R . . . .
C22 C 0.0875(3) 0.5395(3) 0.1720(3) 0.0714(9) Uani 1 1 d . . . . .
H22 H 0.0344 0.6074 0.1843 0.086 Uiso 1 1 calc R . . . .
C28 C 0.4320(3) 0.7557(3) 0.0357(3) 0.0650(7) Uani 1 1 d . . . . .
H28A H 0.5057 0.6938 0.0549 0.078 Uiso 1 1 calc R . . . .
H28B H 0.4447 0.8029 -0.0444 0.078 Uiso 1 1 calc R . . . .
C23 C 0.0477(4) 0.4730(4) 0.1328(4) 0.0826(11) Uani 1 1 d . . . . .
H23 H -0.0319 0.4955 0.1201 0.099 Uiso 1 1 calc R . . . .
C26 C 0.2831(4) 0.4059(3) 0.1730(4) 0.0801(11) Uani 1 1 d . . . . .
H26 H 0.3626 0.3825 0.1865 0.096 Uiso 1 1 calc R . . . .
C3 C -0.0183(3) 1.0837(3) 0.2133(4) 0.0794(10) Uani 1 1 d . . . . .
H3 H -0.0816 1.1523 0.2027 0.095 Uiso 1 1 calc R . . . .
C24 C 0.1264(4) 0.3740(3) 0.1128(3) 0.0803(10) Uani 1 1 d . . . . .
H24 H 0.1002 0.3298 0.0858 0.096 Uiso 1 1 calc R . . . .
C12 C 0.3796(4) 1.0616(3) 0.3586(3) 0.0725(9) Uani 1 1 d . . . . .
H12 H 0.4350 1.0502 0.2964 0.087 Uiso 1 1 calc R . . . .
C2 C -0.0147(3) 0.9971(3) 0.1728(3) 0.0747(9) Uani 1 1 d . . . . .
H2 H -0.0767 1.0063 0.1358 0.090 Uiso 1 1 calc R . . . .
C8 C 0.2020(4) 1.0292(4) 0.4882(4) 0.0808(10) Uani 1 1 d . . . . .
H8 H 0.1370 0.9952 0.5147 0.097 Uiso 1 1 calc R . . . .
C10 C 0.3115(5) 1.1484(3) 0.5028(4) 0.0892(13) Uani 1 1 d . . . . .
H10 H 0.3203 1.1951 0.5386 0.107 Uiso 1 1 calc R . . . .
C9 C 0.2165(5) 1.0989(4) 0.5409(4) 0.0990(14) Uani 1 1 d . . . . .
H9 H 0.1609 1.1116 0.6026 0.119 Uiso 1 1 calc R . . . .
C25 C 0.2434(4) 0.3400(4) 0.1325(5) 0.0941(14) Uani 1 1 d . . . . .
H25 H 0.2965 0.2727 0.1189 0.113 Uiso 1 1 calc R . . . .
C11 C 0.3942(5) 1.1306(4) 0.4125(4) 0.0906(13) Uani 1 1 d . . . . .
H11 H 0.4596 1.1641 0.3872 0.109 Uiso 1 1 calc R . . . .
H3A H 0.531(3) 0.660(3) 0.242(3) 0.061(10) Uiso 1 1 d . . . . .
H3B H 0.492(4) 0.566(4) 0.313(3) 0.075(11) Uiso 1 1 d . . . . .

loop_
_atom_site_aniso_label
_atom_site_aniso_U_11
_atom_site_aniso_U_22
_atom_site_aniso_U_33
_atom_site_aniso_U_23
_atom_site_aniso_U_13
_atom_site_aniso_U_12
Fe1 0.0531(2) 0.0403(2) 0.0484(2) -0.01970(16) -0.01152(16) -0.00876(15)
P1 0.0857(6) 0.0568(4) 0.0634(5) -0.0317(4) -0.0219(4) 0.0033(4)
P2 0.0711(5) 0.0614(5) 0.0729(5) -0.0171(4) -0.0116(4) -0.0234(4)
N1 0.0521(11) 0.0445(10) 0.0561(12) -0.0186(9) -0.0129(9) -0.0114(9)
N2 0.0488(10) 0.0419(10) 0.0506(11) -0.0197(9) -0.0106(9) -0.0091(8)
N4 0.0582(12) 0.0497(11) 0.0462(11) -0.0200(9) -0.0109(9) -0.0115(9)
N5 0.0591(12) 0.0445(10) 0.0452(11) -0.0201(9) -0.0096(9) -0.0111(9)
F6 0.0925(16) 0.0982(17) 0.0898(16) -0.0156(14) -0.0347(13) 0.0061(13)
F4 0.0852(16) 0.1098(19) 0.1101(19) -0.0575(16) -0.0084(14) 0.0064(14)
F7 0.1079(18) 0.0776(14) 0.125(2) -0.0055(14) -0.0490(16) -0.0425(13)
N6 0.0596(13) 0.0495(12) 0.0576(13) -0.0179(10) -0.0110(10) -0.0145(10)
N3 0.0587(13) 0.0455(12) 0.0648(15) -0.0237(11) -0.0115(12) -0.0031(10)
F2 0.128(2) 0.0904(16) 0.0849(15) -0.0451(14) 0.0110(14) -0.0252(15)
F11 0.181(3) 0.123(2) 0.109(2) -0.0508(19) -0.053(2) -0.027(2)
C5 0.0497(13) 0.0455(12) 0.0582(14) -0.0219(11) -0.0070(11) -0.0105(10)
F10 0.0865(18) 0.126(2) 0.151(3) -0.049(2) 0.0149(18) -0.0289(17)
C21 0.0602(14) 0.0473(13) 0.0523(13) -0.0207(11) -0.0126(11) -0.0149(11)
F1 0.0918(17) 0.121(2) 0.222(4) -0.118(2) -0.044(2) -0.0018(15)
F3 0.200(4) 0.101(2) 0.124(2) -0.0714(19) 0.006(2) -0.059(2)
C6 0.0521(13) 0.0424(12) 0.0563(14) -0.0231(11) -0.0051(11) -0.0132(10)
C20 0.0569(14) 0.0429(12) 0.0562(14) -0.0223(11) -0.0149(11) -0.0085(10)
C19 0.0561(14) 0.0456(12) 0.0520(13) -0.0192(11) -0.0144(11) -0.0100(10)
C13 0.0548(14) 0.0533(14) 0.0604(15) -0.0229(12) -0.0194(12) -0.0088(11)
C1 0.0589(15) 0.0620(16) 0.0695(18) -0.0247(14) -0.0192(13) -0.0165(13)
F5 0.220(4) 0.117(2) 0.099(2) -0.0518(18) -0.086(2) 0.071(2)
C7 0.0633(16) 0.0454(13) 0.0649(16) -0.0269(12) -0.0132(13) -0.0118(11)
C14 0.0607(15) 0.0542(15) 0.0626(16) -0.0204(13) -0.0237(13) -0.0036(12)
C15 0.0671(17) 0.0675(17) 0.0547(15) -0.0281(14) -0.0114(13) -0.0178(14)
C18 0.0676(17) 0.0555(15) 0.0588(16) -0.0148(13) -0.0116(13) -0.0222(13)
C17 0.073(2) 0.083(2) 0.0576(17) -0.0116(16) -0.0095(15) -0.0348(18)
F8 0.097(2) 0.124(3) 0.196(4) -0.020(3) -0.001(2) 0.0210(19)
C4 0.0544(15) 0.0517(15) 0.090(2) -0.0315(15) -0.0136(15) -0.0005(12)
C27 0.089(2) 0.0624(17) 0.0464(14) -0.0226(13) -0.0097(14) -0.0250(15)
F12 0.283(5) 0.147(3) 0.089(2) -0.007(2) -0.085(3) -0.069(3)
F9 0.195(4) 0.086(2) 0.210(4) -0.020(2) -0.019(3) -0.080(2)
C16 0.072(2) 0.098(3) 0.0497(16) -0.0253(16) -0.0027(14) -0.0318(18)
C22 0.0704(19) 0.077(2) 0.079(2) -0.0409(18) -0.0256(16) -0.0057(16)
C28 0.082(2) 0.0642(17) 0.0513(15) -0.0242(13) -0.0031(14) -0.0213(15)
C23 0.083(2) 0.106(3) 0.084(2) -0.043(2) -0.0288(19) -0.030(2)
C26 0.072(2) 0.072(2) 0.120(3) -0.059(2) -0.025(2) -0.0077(16)
C3 0.0549(17) 0.067(2) 0.106(3) -0.031(2) -0.0221(18) 0.0057(14)
C24 0.111(3) 0.077(2) 0.081(2) -0.0366(19) -0.024(2) -0.040(2)
C12 0.085(2) 0.069(2) 0.078(2) -0.0292(17) -0.0095(18) -0.0345(17)
C2 0.0559(17) 0.080(2) 0.088(2) -0.0251(19) -0.0258(16) -0.0108(15)
C8 0.093(3) 0.083(2) 0.086(2) -0.051(2) 0.008(2) -0.034(2)
C10 0.121(3) 0.068(2) 0.107(3) -0.049(2) -0.039(3) -0.017(2)
C9 0.125(4) 0.103(3) 0.093(3) -0.067(3) 0.000(3) -0.028(3)
C25 0.100(3) 0.075(2) 0.137(4) -0.071(3) -0.023(3) -0.011(2)
C11 0.105(3) 0.074(2) 0.119(3) -0.038(2) -0.032(3) -0.039(2)

loop_
_atom_type_symbol
_atom_type_description
_atom_type_scat_dispersion_real
_atom_type_scat_dispersion_imag
_atom_type_scat_source
C C 0.0033 0.0016 'International Tables Vol C Tables 4.2.6.8 and 6.1.1.4'
H H 0.0000 0.0000 'International Tables Vol C Tables 4.2.6.8 and 6.1.1.4'
F F 0.0171 0.0103 'International Tables Vol C Tables 4.2.6.8 and 6.1.1.4'
Fe Fe 0.3463 0.8444 'International Tables Vol C Tables 4.2.6.8 and 6.1.1.4'
N N 0.0061 0.0033 'International Tables Vol C Tables 4.2.6.8 and 6.1.1.4'
P P 0.1023 0.0942 'International Tables Vol C Tables 4.2.6.8 and 6.1.1.4'

loop_
_geom_angle_atom_site_label_1
_geom_angle_atom_site_label_2
_geom_angle_atom_site_label_3
_geom_angle
_geom_angle_site_symmetry_1
_geom_angle_site_symmetry_3
N1 Fe1 N4 93.04(10) . .
N1 Fe1 N6 90.92(10) . .
N1 Fe1 N3 163.93(10) . .
N2 Fe1 N1 80.71(9) . .
N2 Fe1 N4 99.31(9) . .
N2 Fe1 N5 179.80(10) . .
N2 Fe1 N6 96.48(10) . .
N2 Fe1 N3 83.23(10) . .
N4 Fe1 N6 164.15(10) . .
N4 Fe1 N3 90.14(11) . .
N5 Fe1 N1 99.22(9) . .
N5 Fe1 N4 80.88(9) . .
N5 Fe1 N6 83.33(10) . .
N5 Fe1 N3 96.83(10) . .
N3 Fe1 N6 90.28(11) . .
F6 P1 F4 90.61(15) . .
F6 P1 F2 87.74(15) . .
F6 P1 F1 89.43(18) . .
F6 P1 F5 177.4(2) . .
F4 P1 F2 177.96(16) . .
F4 P1 F1 92.31(18) . .
F4 P1 F5 91.95(19) . .
F1 P1 F2 88.87(17) . .
F3 P1 F6 89.9(2) . .
F3 P1 F4 88.84(18) . .
F3 P1 F2 89.95(17) . .
F3 P1 F1 178.68(19) . .
F3 P1 F5 90.0(2) . .
F5 P1 F2 89.70(19) . .
F5 P1 F1 90.6(2) . .
F7 P2 F11 86.67(17) . .
F7 P2 F10 88.29(17) . .
F11 P2 F10 84.8(2) . .
F8 P2 F7 91.3(2) . .
F8 P2 F11 90.1(2) . .
F8 P2 F10 174.8(2) . .
F8 P2 F12 91.3(3) . .
F8 P2 F9 92.3(2) . .
F12 P2 F7 91.9(2) . .
F12 P2 F11 178.0(2) . .
F12 P2 F10 93.8(3) . .
F12 P2 F9 90.8(3) . .
F9 P2 F7 175.5(2) . .
F9 P2 F11 90.5(2) . .
F9 P2 F10 87.9(2) . .
C5 N1 Fe1 113.99(17) . .
C1 N1 Fe1 128.6(2) . .
C1 N1 C5 117.4(2) . .
C6 N2 Fe1 119.72(18) . .
C6 N2 C13 123.0(2) . .
C13 N2 Fe1 117.31(17) . .
C19 N4 Fe1 113.07(18) . .
C15 N4 Fe1 129.2(2) . .
C15 N4 C19 117.7(3) . .
C20 N5 Fe1 119.65(18) . .
C20 N5 C27 123.4(2) . .
C27 N5 Fe1 116.93(18) . .
Fe1 N6 H6A 110.0 . .
Fe1 N6 H6B 110.0 . .
H6A N6 H6B 108.4 . .
C28 N6 Fe1 108.32(18) . .
C28 N6 H6A 110.0 . .
C28 N6 H6B 110.0 . .
Fe1 N3 H3A 103(2) . .
Fe1 N3 H3B 115(3) . .
C14 N3 Fe1 107.29(18) . .
C14 N3 H3A 118(2) . .
C14 N3 H3B 113(3) . .
H3A N3 H3B 100(3) . .
N1 C5 C6 112.9(2) . .
N1 C5 C4 121.8(3) . .
C4 C5 C6 125.3(3) . .
C22 C21 C20 118.8(3) . .
C22 C21 C26 119.1(3) . .
C26 C21 C20 122.1(3) . .
N2 C6 C5 112.6(2) . .
N2 C6 C7 124.8(2) . .
C5 C6 C7 122.6(2) . .
N5 C20 C21 126.3(2) . .
N5 C20 C19 112.6(2) . .
C19 C20 C21 121.0(2) . .
N4 C19 C20 113.5(2) . .
N4 C19 C18 121.8(3) . .
C18 C19 C20 124.7(2) . .
N2 C13 H13A 110.4 . .
N2 C13 H13B 110.4 . .
N2 C13 C14 106.6(2) . .
H13A C13 H13B 108.6 . .
C14 C13 H13A 110.4 . .
C14 C13 H13B 110.4 . .
N1 C1 H1 118.5 . .
N1 C1 C2 122.9(3) . .
C2 C1 H1 118.5 . .
C12 C7 C6 120.9(3) . .
C12 C7 C8 119.0(3) . .
C8 C7 C6 120.1(3) . .
N3 C14 C13 108.3(2) . .
N3 C14 H14A 110.0 . .
N3 C14 H14B 110.0 . .
C13 C14 H14A 110.0 . .
C13 C14 H14B 110.0 . .
H14A C14 H14B 108.4 . .
N4 C15 H15 118.8 . .
N4 C15 C16 122.4(3) . .
C16 C15 H15 118.8 . .
C19 C18 H18 120.4 . .
C17 C18 C19 119.3(3) . .
C17 C18 H18 120.4 . .
C18 C17 H17 120.4 . .
C16 C17 C18 119.1(3) . .
C16 C17 H17 120.4 . .
C5 C4 H4 120.3 . .
C3 C4 C5 119.4(3) . .
C3 C4 H4 120.3 . .
N5 C27 H27A 110.5 . .
N5 C27 H27B 110.5 . .
N5 C27 C28 106.3(2) . .
H27A C27 H27B 108.7 . .
C28 C27 H27A 110.5 . .
C28 C27 H27B 110.5 . .
C15 C16 H16 120.2 . .
C17 C16 C15 119.6(3) . .
C17 C16 H16 120.2 . .
C21 C22 H22 119.6 . .
C21 C22 C23 120.7(3) . .
C23 C22 H22 119.6 . .
N6 C28 C27 108.2(3) . .
N6 C28 H28A 110.1 . .
N6 C28 H28B 110.1 . .
C27 C28 H28A 110.1 . .
C27 C28 H28B 110.1 . .
H28A C28 H28B 108.4 . .
C22 C23 H23 120.1 . .
C24 C23 C22 119.7(4) . .
C24 C23 H23 120.1 . .
C21 C26 H26 119.9 . .
C21 C26 C25 120.1(3) . .
C25 C26 H26 119.9 . .
C4 C3 H3 120.6 . .
C4 C3 C2 118.7(3) . .
C2 C3 H3 120.6 . .
C23 C24 H24 119.9 . .
C25 C24 C23 120.3(3) . .
C25 C24 H24 119.9 . .
C7 C12 H12 119.6 . .
C7 C12 C11 120.9(4) . .
C11 C12 H12 119.6 . .
C1 C2 C3 119.7(3) . .
C1 C2 H2 120.1 . .
C3 C2 H2 120.1 . .
C7 C8 H8 120.1 . .
C7 C8 C9 119.9(4) . .
C9 C8 H8 120.1 . .
C9 C10 H10 119.6 . .
C9 C10 C11 120.7(3) . .
C11 C10 H10 119.6 . .
C8 C9 H9 119.9 . .
C10 C9 C8 120.3(4) . .
C10 C9 H9 119.9 . .
C26 C25 H25 120.0 . .
C24 C25 C26 120.1(4) . .
C24 C25 H25 120.0 . .
C12 C11 H11 120.4 . .
C10 C11 C12 119.3(4) . .
C10 C11 H11 120.4 . .

loop_
_geom_bond_atom_site_label_1
_geom_bond_atom_site_label_2
_geom_bond_distance
_geom_bond_site_symmetry_2
Fe1 N1 1.965(2) .
Fe1 N2 1.895(2) .
Fe1 N4 1.967(2) .
Fe1 N5 1.895(2) .
Fe1 N6 2.023(2) .
Fe1 N3 2.018(3) .
P1 F6 1.571(2) .
P1 F4 1.575(3) .
P1 F2 1.632(3) .
P1 F1 1.584(3) .
P1 F3 1.571(3) .
P1 F5 1.579(3) .
P2 F7 1.582(2) .
P2 F11 1.594(3) .
P2 F10 1.613(3) .
P2 F8 1.531(3) .
P2 F12 1.535(3) .
P2 F9 1.569(3) .
N1 C5 1.368(3) .
N1 C1 1.347(3) .
N2 C6 1.295(3) .
N2 C13 1.471(3) .
N4 C19 1.371(3) .
N4 C15 1.343(4) .
N5 C20 1.290(4) .
N5 C27 1.473(3) .
N6 H6A 0.8900 .
N6 H6B 0.8900 .
N6 C28 1.490(4) .
N3 C14 1.492(4) .
N3 H3A 0.87(4) .
N3 H3B 0.86(4) .
C5 C6 1.469(4) .
C5 C4 1.388(4) .
C21 C20 1.486(3) .
C21 C22 1.377(4) .
C21 C26 1.380(4) .
C6 C7 1.488(3) .
C20 C19 1.461(4) .
C19 C18 1.385(4) .
C13 H13A 0.9700 .
C13 H13B 0.9700 .
C13 C14 1.510(4) .
C1 H1 0.9300 .
C1 C2 1.365(5) .
C7 C12 1.369(4) .
C7 C8 1.387(5) .
C14 H14A 0.9700 .
C14 H14B 0.9700 .
C15 H15 0.9300 .
C15 C16 1.380(5) .
C18 H18 0.9300 .
C18 C17 1.376(5) .
C17 H17 0.9300 .
C17 C16 1.373(5) .
C4 H4 0.9300 .
C4 C3 1.375(5) .
C27 H27A 0.9700 .
C27 H27B 0.9700 .
C27 C28 1.514(5) .
C16 H16 0.9300 .
C22 H22 0.9300 .
C22 C23 1.390(5) .
C28 H28A 0.9700 .
C28 H28B 0.9700 .
C23 H23 0.9300 .
C23 C24 1.370(6) .
C26 H26 0.9300 .
C26 C25 1.394(5) .
C3 H3 0.9300 .
C3 C2 1.382(6) .
C24 H24 0.9300 .
C24 C25 1.369(6) .
C12 H12 0.9300 .
C12 C11 1.395(5) .
C2 H2 0.9300 .
C8 H8 0.9300 .
C8 C9 1.389(5) .
C10 H10 0.9300 .
C10 C9 1.358(7) .
C10 C11 1.366(7) .
C9 H9 0.9300 .
C25 H25 0.9300 .
C11 H11 0.9300 .
